data_2209635
loop_
_publ_author_name
'Bauri, A. K.'
'Foro, Sabine'
'Lindner, Hans J.'
'Nayak, S. K.'

_publ_section_title
;
 Methoxyrutaretin, a bioactive furanocoumarin isolated from
 <i>Trachyspermum stictocarpum</i>
;
_journal_coeditor_code RZ2038
_journal_issue 7
_journal_name_full 'Acta Crystallographica Section E'
_journal_page_first o2900
_journal_page_last o2901
_journal_paper_doi 10.1107/S1600536806021891
_journal_volume 62
_journal_year 2006
_chemical_formula_iupac 'C15 H16 O5'
_chemical_formula_moiety 'C15 H16 O5'
_chemical_formula_sum 'C15 H16 O5'
_chemical_formula_weight 276.28
_chemical_melting_point 420
_chemical_name_common 'Methoxy rutaretin'
_chemical_name_systematic
;2,3-dihydro-2-(1-hydroxy-1-methylethyl)-9-methoxy-7H-furo[3,2-g][1]benzopyran-
7-one
;
_space_group_IT_number 19
_symmetry_cell_setting orthorhombic
_symmetry_space_group_name_Hall 'P 2ac 2ab'
_symmetry_space_group_name_H-M 'P 21 21 21'
_atom_sites_solution_hydrogens geom
_atom_sites_solution_primary direct
_atom_sites_solution_secondary difmap
_audit_creation_method SHELXL97
_cell_angle_alpha 90.00
_cell_angle_beta 90.00
_cell_angle_gamma 90.00
_cell_formula_units_Z 4
_cell_length_a 7.9166(9)
_cell_length_b 9.7410(10)
_cell_length_c 17.435(3)
_cell_measurement_reflns_used 25
_cell_measurement_temperature 299(2)
_cell_measurement_theta_max 19.78
_cell_measurement_theta_min 7.64
_cell_volume 1344.5(3)
_computing_cell_refinement CAD-4/PC
_computing_data_collection 'CAD-4/PC (Enraf--Nonius, 1993)'
_computing_data_reduction 'REDU4 (Stoe & Cie, 1987)'
_computing_molecular_graphics 'PLATON (Spek, 2003)'
_computing_publication_material SHELXL97
_computing_structure_refinement 'SHELXL97 (Sheldrick, 1997)'
_computing_structure_solution 'SHELXS97 (Sheldrick, 1997)'
_diffrn_ambient_temperature 299(2)
_diffrn_measured_fraction_theta_full 1.000
_diffrn_measured_fraction_theta_max 1.00
_diffrn_measurement_device_type 'Enraf--Nonius CAD4'
_diffrn_measurement_method \w/2\q
_diffrn_radiation_monochromator graphite
_diffrn_radiation_source 'fine-focus sealed tube'
_diffrn_radiation_type CuK\a
_diffrn_radiation_wavelength 1.54180
_diffrn_reflns_av_R_equivalents 0.0327
_diffrn_reflns_av_sigmaI/netI 0.0203
_diffrn_reflns_limit_h_max 9
_diffrn_reflns_limit_h_min -9
_diffrn_reflns_limit_k_max 1
_diffrn_reflns_limit_k_min -11
_diffrn_reflns_limit_l_max 20
_diffrn_reflns_limit_l_min -1
_diffrn_reflns_number 3131
_diffrn_reflns_theta_full 66.92
_diffrn_reflns_theta_max 66.92
_diffrn_reflns_theta_min 5.07
_diffrn_standards_decay_% 1.0
_diffrn_standards_interval_time 120
_diffrn_standards_number 3
_exptl_absorpt_coefficient_mu 0.857
_exptl_absorpt_correction_type none
_exptl_crystal_colour colourless
_exptl_crystal_density_diffrn 1.365
_exptl_crystal_density_method 'not measured'
_exptl_crystal_description block
_exptl_crystal_F_000 584
_exptl_crystal_size_max 0.55
_exptl_crystal_size_mid 0.40
_exptl_crystal_size_min 0.35
_refine_diff_density_max 0.117
_refine_diff_density_min -0.120
_refine_ls_abs_structure_details 'Flack (1983), with 994 Friedel pairs'
_refine_ls_abs_structure_Flack -0.01(18)
_refine_ls_extinction_coef 0.0165(10)
_refine_ls_extinction_expression Fc^*^=kFc[1+0.001xFc^2^\l^3^/sin(2\q)]^-1/4^
_refine_ls_extinction_method 'SHELXL97 (Sheldrick, 1997)'
_refine_ls_goodness_of_fit_ref 1.054
_refine_ls_hydrogen_treatment refxyz
_refine_ls_matrix_type full
_refine_ls_number_parameters 230
_refine_ls_number_reflns 2397
_refine_ls_number_restraints 0
_refine_ls_restrained_S_all 1.054
_refine_ls_R_factor_all 0.0310
_refine_ls_R_factor_gt 0.0299
_refine_ls_shift/su_max 0.040
_refine_ls_shift/su_mean 0.006
_refine_ls_structure_factor_coef Fsqd
_refine_ls_weighting_details 'calc w = 1/[\s^2^(Fo^2^)+(0.0501P)^2^+0.142P] where P=(Fo^2^+2Fc^2^)/3'
_refine_ls_weighting_scheme calc
_refine_ls_wR_factor_gt 0.0849
_refine_ls_wR_factor_ref 0.0857
_reflns_number_gt 2335
_reflns_number_total 2397
_reflns_threshold_expression I>2\s(I)
_cod_data_source_file rz2038.cif
_cod_data_source_block I
_cod_database_code 2209635
_cod_database_fobs_code 2209635

loop_
_symmetry_equiv_pos_as_xyz
'x, y, z'
'-x+1/2, -y, z+1/2'
'x+1/2, -y+1/2, -z'
'-x, y+1/2, -z+1/2'

loop_
_atom_site_type_symbol
_atom_site_label
_atom_site_fract_x
_atom_site_fract_y
_atom_site_fract_z
_atom_site_U_iso_or_equiv
_atom_site_adp_type
_atom_site_calc_flag
_atom_site_occupancy
O O1 -0.11091(14) 0.50031(12) 0.53361(6) 0.0495(3) Uani d 1
O O2 0.26426(15) 0.34366(13) 0.33943(6) 0.0577(3) Uani d 1
O O3 -0.27475(17) 0.56357(15) 0.62932(7) 0.0649(3) Uani d 1
O O4 0.20780(14) 0.49746(13) 0.47696(6) 0.0535(3) Uani d 1
O O5 0.51693(17) 0.31024(16) 0.22945(8) 0.0651(4) Uani d 1
H H5O 0.576(3) 0.357(3) 0.1971(14) 0.078 Uiso d 1
C C1 -0.08369(19) 0.43224(16) 0.46537(8) 0.0434(3) Uani d 1
C C2 -0.2676(2) 0.50585(17) 0.56770(9) 0.0501(4) Uani d 1
C C3 -0.4054(2) 0.44408(19) 0.52678(10) 0.0551(4) Uani d 1
H H3 -0.505(3) 0.454(2) 0.5511(12) 0.066 Uiso d 1
C C4 -0.3810(2) 0.37900(17) 0.45989(10) 0.0530(4) Uani d 1
H H4 -0.477(3) 0.339(2) 0.4314(12) 0.064 Uiso d 1
C C5 -0.2169(2) 0.36830(15) 0.42659(9) 0.0455(3) Uani d 1
C C6 -0.1827(2) 0.30004(17) 0.35707(9) 0.0501(4) Uani d 1
H H6 -0.275(3) 0.260(2) 0.3295(11) 0.060 Uiso d 1
C C7 -0.0203(2) 0.29526(17) 0.33051(9) 0.0491(4) Uani d 1
C C8 0.1098(2) 0.35892(16) 0.37118(8) 0.0464(4) Uani d 1
C C9 0.08080(19) 0.43159(16) 0.43803(8) 0.0438(3) Uani d 1
C C10 0.0560(3) 0.2321(2) 0.25980(11) 0.0635(5) Uani d 1
H H10A 0.032(3) 0.132(2) 0.2576(13) 0.076 Uiso d 1
H H10B 0.014(3) 0.277(2) 0.2086(12) 0.076 Uiso d 1
C C11 0.2470(2) 0.25307(18) 0.27228(9) 0.0520(4) Uani d 1
H H11 0.303(3) 0.171(2) 0.2850(11) 0.062 Uiso d 1
C C12 0.3452(2) 0.31400(17) 0.20568(9) 0.0483(4) Uani d 1
C C13 0.2929(3) 0.4598(2) 0.18759(12) 0.0624(5) Uani d 1
H H13A 0.356(3) 0.496(2) 0.1442(14) 0.075 Uiso d 1
H H13B 0.171(3) 0.464(2) 0.1761(12) 0.075 Uiso d 1
H H13C 0.318(3) 0.521(2) 0.2288(14) 0.075 Uiso d 1
C C14 0.3231(3) 0.2217(3) 0.13580(13) 0.0738(6) Uani d 1
H H14A 0.351(4) 0.131(3) 0.1485(14) 0.089 Uiso d 1
H H14B 0.200(4) 0.216(3) 0.1184(14) 0.089 Uiso d 1
H H14C 0.407(4) 0.251(3) 0.0971(15) 0.089 Uiso d 1
C C15 0.2529(3) 0.6233(2) 0.44183(14) 0.0748(6) Uani d 1
H H15A 0.308(4) 0.605(3) 0.3921(16) 0.090 Uiso d 1
H H15B 0.146(4) 0.685(3) 0.4369(14) 0.090 Uiso d 1
H H15C 0.342(3) 0.665(3) 0.4769(14) 0.090 Uiso d 1

loop_
_atom_site_aniso_label
_atom_site_aniso_U_11
_atom_site_aniso_U_22
_atom_site_aniso_U_33
_atom_site_aniso_U_12
_atom_site_aniso_U_13
_atom_site_aniso_U_23
O1 0.0396(6) 0.0605(6) 0.0485(5) -0.0059(5) -0.0024(4) 0.0008(5)
O2 0.0430(6) 0.0866(8) 0.0436(6) -0.0132(6) 0.0004(5) -0.0059(5)
O3 0.0556(7) 0.0785(8) 0.0605(7) -0.0013(6) 0.0052(6) -0.0054(6)
O4 0.0393(6) 0.0731(7) 0.0482(6) -0.0167(6) -0.0091(4) 0.0011(5)
O5 0.0448(7) 0.0855(9) 0.0651(8) 0.0030(6) -0.0020(6) 0.0153(7)
C1 0.0402(8) 0.0461(7) 0.0438(7) -0.0034(6) -0.0074(6) 0.0091(6)
C2 0.0432(8) 0.0520(7) 0.0552(9) 0.0002(7) 0.0009(7) 0.0106(7)
C3 0.0384(8) 0.0641(9) 0.0629(10) -0.0030(8) 0.0008(7) 0.0116(8)
C4 0.0387(8) 0.0557(9) 0.0647(10) -0.0087(7) -0.0078(7) 0.0128(8)
C5 0.0389(8) 0.0447(7) 0.0528(8) -0.0068(6) -0.0087(6) 0.0103(6)
C6 0.0435(8) 0.0524(8) 0.0544(8) -0.0123(7) -0.0120(7) 0.0047(7)
C7 0.0485(9) 0.0533(8) 0.0453(7) -0.0110(7) -0.0077(6) 0.0044(7)
C8 0.0393(8) 0.0580(8) 0.0419(7) -0.0088(7) -0.0048(6) 0.0085(6)
C9 0.0374(7) 0.0526(7) 0.0413(7) -0.0092(6) -0.0074(6) 0.0074(6)
C10 0.0558(11) 0.0805(12) 0.0542(9) -0.0210(9) 0.0003(8) -0.0092(9)
C11 0.0532(10) 0.0549(8) 0.0481(8) -0.0060(7) -0.0031(7) -0.0003(6)
C12 0.0458(9) 0.0532(9) 0.0458(8) 0.0018(7) -0.0016(6) -0.0002(6)
C13 0.0692(13) 0.0617(10) 0.0564(10) 0.0111(9) 0.0025(9) 0.0073(8)
C14 0.0739(14) 0.0845(14) 0.0629(11) 0.0005(12) 0.0077(11) -0.0214(11)
C15 0.0741(14) 0.0744(12) 0.0759(12) -0.0329(11) -0.0066(11) 0.0012(10)

loop_
_atom_type_symbol
_atom_type_description
_atom_type_scat_dispersion_real
_atom_type_scat_dispersion_imag
_atom_type_scat_source
C C 0.0181 0.0091 'International Tables Vol C Tables 4.2.6.8 and 6.1.1.4'
H H 0.0000 0.0000 'International Tables Vol C Tables 4.2.6.8 and 6.1.1.4'
O O 0.0492 0.0322 'International Tables Vol C Tables 4.2.6.8 and 6.1.1.4'

loop_
_geom_angle_atom_site_label_1
_geom_angle_atom_site_label_2
_geom_angle_atom_site_label_3
_geom_angle
C2 O1 C1 122.15(12)
C8 O2 C11 107.92(12)
C9 O4 C15 112.06(14)
C12 O5 H5O 108.1(17)
O1 C1 C9 116.46(12)
O1 C1 C5 120.89(14)
C9 C1 C5 122.66(14)
O3 C2 O1 116.24(15)
O3 C2 C3 126.78(16)
O1 C2 C3 116.97(15)
C4 C3 C2 121.39(17)
C4 C3 H3 126.0(14)
C2 C3 H3 112.6(14)
C3 C4 C5 121.29(15)
C3 C4 H4 120.7(12)
C5 C4 H4 117.9(12)
C1 C5 C6 118.77(15)
C1 C5 C4 117.20(15)
C6 C5 C4 124.02(14)
C7 C6 C5 119.22(14)
C7 C6 H6 122.1(12)
C5 C6 H6 118.7(12)
C6 C7 C8 120.45(15)
C6 C7 C10 131.98(15)
C8 C7 C10 107.56(15)
O2 C8 C9 123.51(13)
O2 C8 C7 114.27(14)
C9 C8 C7 122.21(15)
O4 C9 C8 122.31(14)
O4 C9 C1 121.06(14)
C8 C9 C1 116.62(13)
C7 C10 C11 102.93(14)
C7 C10 H10A 110.9(14)
C11 C10 H10A 108.9(15)
C7 C10 H10B 113.5(13)
C11 C10 H10B 112.1(13)
H10A C10 H10B 108.5(19)
O2 C11 C12 109.04(13)
O2 C11 C10 106.45(14)
C12 C11 C10 116.51(15)
O2 C11 H11 106.2(12)
C12 C11 H11 105.8(13)
C10 C11 H11 112.4(14)
O5 C12 C13 110.29(16)
O5 C12 C11 104.87(13)
C13 C12 C11 112.71(15)
O5 C12 C14 109.11(15)
C13 C12 C14 110.84(17)
C11 C12 C14 108.80(15)
C12 C13 H13A 111.4(14)
C12 C13 H13B 110.6(14)
H13A C13 H13B 109.1(18)
C12 C13 H13C 111.7(14)
H13A C13 H13C 104.5(19)
H13B C13 H13C 109(2)
C12 C14 H14A 109.9(16)
C12 C14 H14B 112.2(15)
H14A C14 H14B 104(2)
C12 C14 H14C 107.5(15)
H14A C14 H14C 106(2)
H14B C14 H14C 117(2)
O4 C15 H15A 109.5(15)
O4 C15 H15B 109.3(14)
H15A C15 H15B 113(2)
O4 C15 H15C 105.0(15)
H15A C15 H15C 107(2)
H15B C15 H15C 113(2)

loop_
_geom_bond_atom_site_label_1
_geom_bond_atom_site_label_2
_geom_bond_distance
O1 C2 1.3767(19)
O1 C1 1.3789(18)
O2 C8 1.3504(19)
O2 C11 1.4725(19)
O3 C2 1.214(2)
O4 C9 1.3723(17)
O4 C15 1.416(2)
O5 C12 1.422(2)
O5 H5O 0.86(3)
C1 C9 1.387(2)
C1 C5 1.399(2)
C2 C3 1.435(2)
C3 C4 1.341(3)
C3 H3 0.90(2)
C4 C5 1.427(2)
C4 H4 0.99(2)
C5 C6 1.409(2)
C6 C7 1.367(2)
C6 H6 0.96(2)
C7 C8 1.396(2)
C7 C10 1.505(3)
C8 C9 1.383(2)
C10 C11 1.541(3)
C10 H10A 0.99(2)
C10 H10B 1.05(2)
C11 C12 1.518(2)
C11 H11 0.94(2)
C12 C13 1.513(3)
C12 C14 1.524(3)
C13 H13A 0.97(2)
C13 H13B 0.99(3)
C13 H13C 0.95(2)
C14 H14A 0.93(3)
C14 H14B 1.02(3)
C14 H14C 0.99(3)
C15 H15A 0.99(3)
C15 H15B 1.04(3)
C15 H15C 1.02(3)

loop_
_geom_hbond_atom_site_label_D
_geom_hbond_atom_site_label_H
_geom_hbond_atom_site_label_A
_geom_hbond_site_symmetry_A
_geom_hbond_distance_DH
_geom_hbond_distance_HA
_geom_hbond_distance_DA
_geom_hbond_angle_DHA
O5 H5O O3 2_564 0.86(3) 2.12(3) 2.9537(19) 164(2)

loop_
_geom_torsion_atom_site_label_1
_geom_torsion_atom_site_label_2
_geom_torsion_atom_site_label_3
_geom_torsion_atom_site_label_4
_geom_torsion
C2 O1 C1 C9 -178.52(13)
C2 O1 C1 C5 1.7(2)
C1 O1 C2 O3 176.90(14)
C1 O1 C2 C3 -3.5(2)
O3 C2 C3 C4 -177.81(17)
O1 C2 C3 C4 2.7(2)
C2 C3 C4 C5 0.1(3)
O1 C1 C5 C6 180.00(13)
C9 C1 C5 C6 0.2(2)
O1 C1 C5 C4 1.2(2)
C9 C1 C5 C4 -178.63(14)
C3 C4 C5 C1 -2.0(2)
C3 C4 C5 C6 179.24(16)
C1 C5 C6 C7 1.6(2)
C4 C5 C6 C7 -179.62(15)
C5 C6 C7 C8 -0.9(2)
C5 C6 C7 C10 -179.86(18)
C11 O2 C8 C9 176.27(14)
C11 O2 C8 C7 -4.01(18)
C6 C7 C8 O2 178.61(14)
C10 C7 C8 O2 -2.2(2)
C6 C7 C8 C9 -1.7(2)
C10 C7 C8 C9 177.50(16)
C15 O4 C9 C8 77.9(2)
C15 O4 C9 C1 -103.69(19)
O2 C8 C9 O4 1.5(2)
C7 C8 C9 O4 -178.15(14)
O2 C8 C9 C1 -176.93(14)
C7 C8 C9 C1 3.4(2)
O1 C1 C9 O4 -0.9(2)
C5 C1 C9 O4 178.86(13)
O1 C1 C9 C8 177.56(13)
C5 C1 C9 C8 -2.6(2)
C6 C7 C10 C11 -173.93(18)
C8 C7 C10 C11 7.0(2)
C8 O2 C11 C12 134.80(14)
C8 O2 C11 C10 8.35(18)
C7 C10 C11 O2 -9.20(19)
C7 C10 C11 C12 -131.03(16)
O2 C11 C12 O5 64.79(17)
C10 C11 C12 O5 -174.75(15)
O2 C11 C12 C13 -55.21(19)
C10 C11 C12 C13 65.2(2)
O2 C11 C12 C14 -178.57(15)
C10 C11 C12 C14 -58.1(2)

loop_
_cod_related_entry_id
_cod_related_entry_database
_cod_related_entry_code
1 ChemSpider 21179072
